data_4316278
loop_
_publ_author_name
'Dawid Pinkowicz'
'Robert Pe\/lka'
'Olga Drath'
'Wojciech Nitek'
'Maria Ba\/landa'
'Anna Ma\/lgorzata Majcher'
'Giordano Poneti'
'Barbara Sieklucka'

_publ_contact_author_address
;
Department of Chemistry
Jagiellonian University
Ingardena 3, 30-060 Cracow
Poland
;
_publ_contact_author_email pinkowic@chemia.uj.edu.pl
_publ_contact_author_fax 00(000)0000000
_publ_contact_author_name 'Pinkowicz, Dawid'
_publ_contact_author_phone '0048 12 6632051'
_publ_section_title
;
 Nature of Magnetic Interactions in 3D
 {[MII(pyrazole)4]2[NbIV(CN)8].4H2O}n (M = Mn, Fe, Co, Ni) Molecular
 Magnets
;
_journal_name_full 'Inorganic Chemistry'
_journal_page_first 7565
_journal_page_last 7576
_journal_paper_doi 10.1021/ic100937h
_journal_volume 49
_journal_year 2010
_chemical_formula_sum 'C32 H40 Mn2 N24 Nb O4'
_chemical_formula_weight 1027.67
_chemical_name_common OD13
_chemical_name_systematic
;
 ?
;
_space_group_IT_number 88
_symmetry_cell_setting tetragonal
_symmetry_space_group_name_Hall '-I 4ad'
_symmetry_space_group_name_H-M 'I 41/a :2'
_atom_sites_solution_hydrogens geom
_atom_sites_solution_primary direct
_atom_sites_solution_secondary difmap
_audit_conform_dict_location ftp://ftp.iucr.org/pub/cif_core.dic
_audit_conform_dict_name cif_core.dic
_audit_conform_dict_version 2.3
_audit_creation_date 2007-12-10T23:46:32-00:00
_audit_creation_method 'WinGX routine CIF_UPDATE'
_cell_angle_alpha 90
_cell_angle_beta 90
_cell_angle_gamma 90
_cell_formula_units_Z 4
_cell_length_a 21.8528(4)
_cell_length_b 21.8528(4)
_cell_length_c 9.6461(2)
_cell_measurement_reflns_used 10815
_cell_measurement_temperature 293(2)
_cell_measurement_theta_max 30.034
_cell_measurement_theta_min 0.998
_cell_volume 4606.45(15)
_computing_cell_refinement 'HKL Scalepack (Otwinowski & Minor 1997)'
_computing_data_collection 'Collect (Nonius BV, 1997-2000)'
_computing_data_reduction 'HKL Denzo and Scalepack (Otwinowski & Minor 1997)'
_computing_structure_refinement 'SHELXL-97 (Sheldrick, 1997)'
_diffrn_ambient_temperature 293(2)
_diffrn_detector_area_resol_mean 9
_diffrn_measured_fraction_theta_full 1
_diffrn_measured_fraction_theta_max 1
_diffrn_measurement_device '95mm CCD camera on \k-goniostat'
_diffrn_measurement_device_type KappaCCD
_diffrn_measurement_method CCD
_diffrn_orient_matrix_type 'by Nonius Collect from scalepack cell'
_diffrn_orient_matrix_UB_11 0.0435012
_diffrn_orient_matrix_UB_12 0.0131189
_diffrn_orient_matrix_UB_13 0.0054195
_diffrn_orient_matrix_UB_21 -0.0088676
_diffrn_orient_matrix_UB_22 0.0114735
_diffrn_orient_matrix_UB_23 0.043405
_diffrn_orient_matrix_UB_31 0.0251119
_diffrn_orient_matrix_UB_32 -0.0958556
_diffrn_orient_matrix_UB_33 0.0304685
_diffrn_radiation_monochromator graphite
_diffrn_radiation_type MoK\a
_diffrn_radiation_wavelength 0.71073
_diffrn_reflns_av_R_equivalents 0.0879
_diffrn_reflns_av_unetI/netI 0.0527
_diffrn_reflns_limit_h_max 28
_diffrn_reflns_limit_h_min -30
_diffrn_reflns_limit_k_max 30
_diffrn_reflns_limit_k_min -29
_diffrn_reflns_limit_l_max 13
_diffrn_reflns_limit_l_min -13
_diffrn_reflns_number 20882
_diffrn_reflns_theta_full 30.01
_diffrn_reflns_theta_max 30.01
_diffrn_reflns_theta_min 2.31
_exptl_absorpt_coefficient_mu 0.848
_exptl_absorpt_correction_T_max 0.8834
_exptl_absorpt_correction_T_min 0.7557
_exptl_absorpt_correction_type multi-scan
_exptl_absorpt_process_details '(DENZO-SMN; Otwinowski & Minor, 1997)'
_exptl_crystal_density_diffrn 1.482
_exptl_crystal_density_method 'not measured'
_exptl_crystal_F_000 2092
_exptl_crystal_size_max 0.35
_exptl_crystal_size_mid 0.35
_exptl_crystal_size_min 0.15
_refine_diff_density_max 0.437
_refine_diff_density_min -0.532
_refine_diff_density_rms 0.077
_refine_ls_extinction_coef 0.0028(2)
_refine_ls_extinction_expression Fc^*^=kFc[1+0.001xFc^2^\l^3^/sin(2\q)]^-1/4^
_refine_ls_extinction_method SHELXL
_refine_ls_goodness_of_fit_ref 1.067
_refine_ls_hydrogen_treatment mixed
_refine_ls_matrix_type full
_refine_ls_number_parameters 153
_refine_ls_number_reflns 3363
_refine_ls_number_restraints 2
_refine_ls_restrained_S_all 1.067
_refine_ls_R_factor_all 0.0713
_refine_ls_R_factor_gt 0.0394
_refine_ls_shift/su_max 0
_refine_ls_shift/su_mean 0
_refine_ls_structure_factor_coef Fsqd
_refine_ls_weighting_details 'calc w=1/[\s^2^(Fo^2^)+(0.0454P)^2^+1.4936P] where P=(Fo^2^+2Fc^2^)/3'
_refine_ls_weighting_scheme calc
_refine_ls_wR_factor_gt 0.0861
_refine_ls_wR_factor_ref 0.0993
_reflns_number_gt 2387
_reflns_number_total 3363
_reflns_threshold_expression >2sigma(I)
_cod_data_source_file ic100937h_si_002.cif
_cod_data_source_block od13
_cod_depositor_comments
;
The following automatic conversions were performed:

'_exptl_absorpt_correction_type' value 'Multi-scan' changed to
'multi-scan' according to the built-in table from CIF Core dictionary
named 'cif_core.dic' version 2.4.1 from 2010-06-29.

Automatic conversion script
Id: cif_fix_values 1646 2011-03-28 12:23:43Z adriana 
;
_cod_original_cell_volume 4606.42(15)
_cod_original_sg_symbol_H-M 'I 41/a'
_cod_database_code 4316278

loop_
_symmetry_equiv_pos_as_xyz
'x, y, z'
'-x+1/2, -y, z+1/2'
'-y+3/4, x+1/4, z+1/4'
'y+3/4, -x+3/4, z+3/4'
'x+1/2, y+1/2, z+1/2'
'-x+1, -y+1/2, z+1'
'-y+5/4, x+3/4, z+3/4'
'y+5/4, -x+5/4, z+5/4'
'-x, -y, -z'
'x-1/2, y, -z-1/2'
'y-3/4, -x-1/4, -z-1/4'
'-y-3/4, x-3/4, -z-3/4'
'-x+1/2, -y+1/2, -z+1/2'
'x, y+1/2, -z'
'y-1/4, -x+1/4, -z+1/4'
'-y-1/4, x-1/4, -z-1/4'

loop_
_atom_site_label
_atom_site_type_symbol
_atom_site_fract_x
_atom_site_fract_y
_atom_site_fract_z
_atom_site_U_iso_or_equiv
_atom_site_adp_type
_atom_site_occupancy
_atom_site_symmetry_multiplicity
_atom_site_calc_flag
_atom_site_refinement_flags
_atom_site_disorder_assembly
_atom_site_disorder_group
O1 O 0.05970(11) 0.36597(11) -0.3106(2) 0.0584(6) Uani 1 1 d D . .
C1 C 0.01216(11) 0.34810(11) 0.0561(2) 0.0323(5) Uani 1 1 d . . .
C2 C -0.05919(11) 0.25908(11) -0.0657(2) 0.0340(5) Uani 1 1 d . . .
C13 C 0.16345(16) 0.49783(16) -0.2632(3) 0.0605(8) Uani 1 1 d . . .
H13 H 0.1878 0.4787 -0.3294 0.073 Uiso 1 1 calc R . .
C14 C 0.17559(16) 0.55164(16) -0.1989(4) 0.0628(9) Uani 1 1 d . . .
H14 H 0.2095 0.5767 -0.2111 0.075 Uiso 1 1 calc R . .
C15 C 0.12601(15) 0.56112(14) -0.1103(3) 0.0546(8) Uani 1 1 d . . .
H15 H 0.1216 0.5949 -0.0526 0.066 Uiso 1 1 calc R . .
C23 C -0.07113(18) 0.51874(16) -0.4183(3) 0.0654(10) Uani 1 1 d . . .
H23 H -0.0761 0.5438 -0.4954 0.078 Uiso 1 1 calc R . .
C24 C -0.08575(17) 0.45831(15) -0.4092(3) 0.0627(9) Uani 1 1 d . . .
H24 H -0.1025 0.4335 -0.4779 0.075 Uiso 1 1 calc R . .
C25 C -0.07027(14) 0.44194(13) -0.2755(3) 0.0515(7) Uani 1 1 d . . .
H25 H -0.0752 0.4028 -0.2391 0.062 Uiso 1 1 calc R . .
Mn Mn 0 0.5 0 0.03363(16) Uani 1 2 d S . .
N1 N 0.01570(11) 0.39834(9) 0.0220(2) 0.0415(5) Uani 1 1 d . . .
N2 N -0.08819(11) 0.26406(13) -0.1638(2) 0.0550(7) Uani 1 1 d . . .
N11 N 0.08613(11) 0.51576(10) -0.1192(2) 0.0430(5) Uani 1 1 d . . .
N12 N 0.10994(11) 0.47733(11) -0.2139(2) 0.0470(6) Uani 1 1 d . . .
H12 H 0.0929 0.4437 -0.2396 0.056 Uiso 1 1 calc R . .
N21 N -0.04755(10) 0.48897(9) -0.2055(2) 0.0418(5) Uani 1 1 d . . .
N22 N -0.04854(13) 0.53507(11) -0.2967(2) 0.0530(6) Uani 1 1 d . . .
H22 H -0.0358 0.5714 -0.2782 0.064 Uiso 1 1 calc R . .
Nb Nb 0 0.25 0.125 0.02134(12) Uani 1 4 d S . .
H1A H 0.0341(18) 0.356(2) -0.382(4) 0.113(16) Uiso 1 1 d D . .
H1B H 0.069(3) 0.3287(15) -0.270(6) 0.17(2) Uiso 1 1 d D . .

loop_
_atom_site_aniso_label
_atom_site_aniso_U_11
_atom_site_aniso_U_22
_atom_site_aniso_U_33
_atom_site_aniso_U_23
_atom_site_aniso_U_13
_atom_site_aniso_U_12
O1 0.0722(16) 0.0544(13) 0.0485(13) -0.0051(11) -0.0114(11) -0.0005(11)
C1 0.0409(13) 0.0280(12) 0.0280(11) -0.0001(9) -0.0004(9) 0.0006(9)
C2 0.0301(12) 0.0419(14) 0.0299(12) -0.0016(10) 0.0004(10) 0.0029(10)
C13 0.061(2) 0.077(2) 0.0440(17) 0.0126(16) 0.0125(15) 0.0022(17)
C14 0.0549(19) 0.064(2) 0.070(2) 0.0198(18) 0.0101(16) -0.0148(15)
C15 0.0589(18) 0.0421(15) 0.0629(19) 0.0058(14) 0.0000(15) -0.0099(13)
C23 0.097(3) 0.0551(19) 0.0443(17) 0.0059(14) -0.0253(17) -0.0108(18)
C24 0.080(2) 0.058(2) 0.0507(18) -0.0049(15) -0.0193(16) -0.0165(17)
C25 0.0607(19) 0.0357(14) 0.0582(18) -0.0006(13) -0.0131(15) -0.0116(13)
Mn 0.0408(3) 0.0241(3) 0.0360(3) 0.0047(2) -0.0042(2) -0.0021(2)
N1 0.0592(14) 0.0276(11) 0.0376(11) 0.0032(9) -0.0025(10) -0.0027(9)
N2 0.0409(13) 0.086(2) 0.0384(13) 0.0016(12) -0.0083(10) 0.0084(12)
N11 0.0465(12) 0.0375(11) 0.0450(12) 0.0009(10) -0.0008(10) -0.0027(9)
N12 0.0519(14) 0.0496(14) 0.0395(12) 0.0009(11) -0.0030(10) -0.0011(11)
N21 0.0514(13) 0.0331(11) 0.0408(12) 0.0034(9) -0.0092(10) -0.0037(9)
N22 0.0795(18) 0.0352(12) 0.0443(14) 0.0045(10) -0.0158(12) -0.0094(11)
Nb 0.02052(14) 0.02052(14) 0.02297(19) 0 0 0

loop_
_atom_type_symbol
_atom_type_description
_atom_type_scat_dispersion_real
_atom_type_scat_dispersion_imag
_atom_type_scat_source
C C 0.0033 0.0016 'International Tables Vol C Tables 4.2.6.8 and 6.1.1.4'
H H 0 0 'International Tables Vol C Tables 4.2.6.8 and 6.1.1.4'
Mn Mn 0.3368 0.7283 'International Tables Vol C Tables 4.2.6.8 and 6.1.1.4'
N N 0.0061 0.0033 'International Tables Vol C Tables 4.2.6.8 and 6.1.1.4'
Nb Nb -2.0727 0.6215 'International Tables Vol C Tables 4.2.6.8 and 6.1.1.4'
O O 0.0106 0.006 'International Tables Vol C Tables 4.2.6.8 and 6.1.1.4'

loop_
_geom_angle_atom_site_label_1
_geom_angle_atom_site_label_2
_geom_angle_atom_site_label_3
_geom_angle
_geom_angle_site_symmetry_1
_geom_angle_site_symmetry_3
_geom_angle_publ_flag
H1A O1 H1B 104(5) . . ?
N1 C1 Nb 177.0(2) . . ?
N2 C2 Nb 178.7(2) . . ?
N12 C13 C14 107.4(3) . . ?
N12 C13 H13 126.3 . . ?
C14 C13 H13 126.3 . . ?
C13 C14 C15 104.9(3) . . ?
C13 C14 H14 127.6 . . ?
C15 C14 H14 127.6 . . ?
N11 C15 C14 111.1(3) . . ?
N11 C15 H15 124.4 . . ?
C14 C15 H15 124.4 . . ?
N22 C23 C24 107.0(3) . . ?
N22 C23 H23 126.5 . . ?
C24 C23 H23 126.5 . . ?
C23 C24 C25 104.7(3) . . ?
C23 C24 H24 127.6 . . ?
C25 C24 H24 127.6 . . ?
N21 C25 C24 111.5(3) . . ?
N21 C25 H25 124.2 . . ?
C24 C25 H25 124.2 . . ?
N11 Mn N11 180.00(11) 9_565 . ?
N11 Mn N21 92.73(8) 9_565 . ?
N11 Mn N21 87.27(8) . . ?
N11 Mn N21 87.27(8) 9_565 9_565 ?
N11 Mn N21 92.73(8) . 9_565 ?
N21 Mn N21 180.00(10) . 9_565 ?
N11 Mn N1 94.14(8) 9_565 9_565 ?
N11 Mn N1 85.86(8) . 9_565 ?
N21 Mn N1 87.27(8) . 9_565 ?
N21 Mn N1 92.73(8) 9_565 9_565 ?
N11 Mn N1 85.86(8) 9_565 . ?
N11 Mn N1 94.14(8) . . ?
N21 Mn N1 92.73(8) . . ?
N21 Mn N1 87.27(8) 9_565 . ?
N1 Mn N1 180 9_565 . ?
C1 N1 Mn 163.2(2) . . ?
C15 N11 N12 104.9(3) . . ?
C15 N11 Mn 129.6(2) . . ?
N12 N11 Mn 125.41(17) . . ?
C13 N12 N11 111.7(3) . . ?
C13 N12 H12 124.1 . . ?
N11 N12 H12 124.1 . . ?
C25 N21 N22 104.0(2) . . ?
C25 N21 Mn 134.77(19) . . ?
N22 N21 Mn 120.40(16) . . ?
C23 N22 N21 112.7(2) . . ?
C23 N22 H22 123.6 . . ?
N21 N22 H22 123.6 . . ?
C2 Nb C2 70.84(12) 15 12_666 ?
C2 Nb C2 131.61(7) 15 . ?
C2 Nb C2 131.61(8) 12_666 . ?
C2 Nb C2 131.61(8) 15 6_454 ?
C2 Nb C2 131.61(7) 12_666 6_454 ?
C2 Nb C2 70.85(12) . 6_454 ?
C2 Nb C1 142.50(8) 15 6_454 ?
C2 Nb C1 71.70(8) 12_666 6_454 ?
C2 Nb C1 77.07(9) . 6_454 ?
C2 Nb C1 75.19(9) 6_454 6_454 ?
C2 Nb C1 71.70(8) 15 . ?
C2 Nb C1 142.50(8) 12_666 . ?
C2 Nb C1 75.19(9) . . ?
C2 Nb C1 77.07(9) 6_454 . ?
C1 Nb C1 145.79(11) 6_454 . ?
C2 Nb C1 77.08(9) 15 12_666 ?
C2 Nb C1 75.19(9) 12_666 12_666 ?
C2 Nb C1 71.69(8) . 12_666 ?
C2 Nb C1 142.50(8) 6_454 12_666 ?
C1 Nb C1 94.96(3) 6_454 12_666 ?
C1 Nb C1 94.96(3) . 12_666 ?
C2 Nb C1 75.19(9) 15 15 ?
C2 Nb C1 77.08(9) 12_666 15 ?
C2 Nb C1 142.50(8) . 15 ?
C2 Nb C1 71.69(8) 6_454 15 ?
C1 Nb C1 94.96(3) 6_454 15 ?
C1 Nb C1 94.96(3) . 15 ?
C1 Nb C1 145.79(11) 12_666 15 ?

loop_
_geom_bond_atom_site_label_1
_geom_bond_atom_site_label_2
_geom_bond_distance
_geom_bond_site_symmetry_2
_geom_bond_publ_flag
O1 H1A 0.917(19) . ?
O1 H1B 0.93(2) . ?
C1 N1 1.149(3) . ?
C1 Nb 2.260(2) . ?
C2 N2 1.144(3) . ?
C2 Nb 2.258(2) . ?
C13 N12 1.340(4) . ?
C13 C14 1.356(5) . ?
C13 H13 0.93 . ?
C14 C15 1.395(5) . ?
C14 H14 0.93 . ?
C15 N11 1.323(3) . ?
C15 H15 0.93 . ?
C23 N22 1.322(4) . ?
C23 C24 1.361(4) . ?
C23 H23 0.93 . ?
C24 C25 1.381(4) . ?
C24 H24 0.93 . ?
C25 N21 1.326(3) . ?
C25 H25 0.93 . ?
Mn N11 2.232(2) 9_565 ?
Mn N11 2.232(2) . ?
Mn N21 2.251(2) . ?
Mn N21 2.251(2) 9_565 ?
Mn N1 2.258(2) 9_565 ?
Mn N1 2.258(2) . ?
N11 N12 1.346(3) . ?
N12 H12 0.86 . ?
N21 N22 1.338(3) . ?
N22 H22 0.86 . ?
Nb C2 2.258(2) 15 ?
Nb C2 2.258(2) 12_666 ?
Nb C2 2.258(2) 6_454 ?
Nb C1 2.260(2) 6_454 ?
Nb C1 2.260(2) 12_666 ?
Nb C1 2.260(2) 15 ?

loop_
_geom_torsion_atom_site_label_1
_geom_torsion_atom_site_label_2
_geom_torsion_atom_site_label_3
_geom_torsion_atom_site_label_4
_geom_torsion
_geom_torsion_site_symmetry_1
_geom_torsion_site_symmetry_2
_geom_torsion_site_symmetry_3
_geom_torsion_site_symmetry_4
_geom_torsion_publ_flag
N12 C13 C14 C15 -0.3(4) . . . . ?
C13 C14 C15 N11 0.4(4) . . . . ?
N22 C23 C24 C25 0.3(4) . . . . ?
C23 C24 C25 N21 0.1(4) . . . . ?
N11 Mn N1 C1 -12.0(7) 9_565 . . . ?
N11 Mn N1 C1 168.0(7) . . . . ?
N21 Mn N1 C1 -104.6(7) . . . . ?
N21 Mn N1 C1 75.4(7) 9_565 . . . ?
C14 C15 N11 N12 -0.3(3) . . . . ?
C14 C15 N11 Mn 176.7(2) . . . . ?
N21 Mn N11 C15 127.8(3) . . . . ?
N21 Mn N11 C15 -52.2(3) 9_565 . . . ?
N1 Mn N11 C15 40.4(3) 9_565 . . . ?
N1 Mn N11 C15 -139.6(3) . . . . ?
N21 Mn N11 N12 -55.7(2) . . . . ?
N21 Mn N11 N12 124.3(2) 9_565 . . . ?
N1 Mn N11 N12 -143.2(2) 9_565 . . . ?
N1 Mn N11 N12 36.8(2) . . . . ?
C14 C13 N12 N11 0.1(4) . . . . ?
C15 N11 N12 C13 0.1(3) . . . . ?
Mn N11 N12 C13 -177.0(2) . . . . ?
C24 C25 N21 N22 -0.3(4) . . . . ?
C24 C25 N21 Mn -169.7(2) . . . . ?
N11 Mn N21 C25 -73.1(3) 9_565 . . . ?
N11 Mn N21 C25 106.9(3) . . . . ?
N1 Mn N21 C25 -167.1(3) 9_565 . . . ?
N1 Mn N21 C25 12.9(3) . . . . ?
N11 Mn N21 N22 119.0(2) 9_565 . . . ?
N11 Mn N21 N22 -61.0(2) . . . . ?
N1 Mn N21 N22 24.9(2) 9_565 . . . ?
N1 Mn N21 N22 -155.1(2) . . . . ?
C24 C23 N22 N21 -0.5(4) . . . . ?
C25 N21 N22 C23 0.5(4) . . . . ?
Mn N21 N22 C23 171.8(2) . . . . ?
